data_7157450
loop_
_publ_author_name
'Lu, Tianyu'
'Zhang, Xuange'
'Miao, Zhiwei'

_publ_section_title
;
 Synthesis of methylene cyclopropane-fused chromenes and dihydroquinolines
 by sequential [4 + 2]- and [1 + 2]-annulation.
;
_journal_issue 17
_journal_name_full 'Organic &amp; biomolecular chemistry'
_journal_page_first 3303
_journal_page_last 3311
_journal_paper_doi 10.1039/d0ob00389a
_journal_volume 18
_journal_year 2020
_chemical_formula_sum 'C25 H18 O3'
_chemical_formula_weight 366.39
_space_group_crystal_system triclinic
_space_group_IT_number 2
_space_group_name_Hall '-P 1'
_space_group_name_H-M_alt 'P -1'
_atom_sites_solution_hydrogens geom
_audit_block_doi 10.5517/ccdc.csd.cc21fpls
_audit_creation_method SHELXL-2018/3
_audit_update_record
;
2019-01-10 deposited with the CCDC.	2020-04-07 downloaded from the CCDC.
;
_cell_angle_alpha 100.86(3)
_cell_angle_beta 104.43(3)
_cell_angle_gamma 105.69(3)
_cell_formula_units_Z 2
_cell_length_a 9.5548(19)
_cell_length_b 10.071(2)
_cell_length_c 10.634(2)
_cell_measurement_reflns_used 2617
_cell_measurement_temperature 113(2)
_cell_measurement_theta_max 27.8944
_cell_measurement_theta_min 2.0564
_cell_volume 917.5(4)
_computing_cell_refinement crystalclear
_computing_data_collection crystalclear
_computing_data_reduction crystalclear
_computing_molecular_graphics 'Bruker SHELXTL'
_computing_publication_material 'Bruker SHELXTL'
_computing_structure_refinement 'SHELXL-97 (Sheldrick, 1997)'
_computing_structure_solution 'SHELXS-97 (Sheldrick, 1990)'
_diffrn_ambient_temperature 113(2)
_diffrn_measured_fraction_theta_full 0.998
_diffrn_measured_fraction_theta_max 0.992
_diffrn_measurement_device_type 'rigaku saturn'
_diffrn_measurement_method '\w scans'
_diffrn_radiation_type MoK\a
_diffrn_radiation_wavelength 0.71073
_diffrn_reflns_av_R_equivalents 0.0387
_diffrn_reflns_av_unetI/netI 0.0542
_diffrn_reflns_Laue_measured_fraction_full 0.998
_diffrn_reflns_Laue_measured_fraction_max 0.992
_diffrn_reflns_limit_h_max 12
_diffrn_reflns_limit_h_min -12
_diffrn_reflns_limit_k_max 12
_diffrn_reflns_limit_k_min -13
_diffrn_reflns_limit_l_max 13
_diffrn_reflns_limit_l_min -13
_diffrn_reflns_number 11084
_diffrn_reflns_point_group_measured_fraction_full 0.998
_diffrn_reflns_point_group_measured_fraction_max 0.992
_diffrn_reflns_theta_full 25.242
_diffrn_reflns_theta_max 27.895
_diffrn_reflns_theta_min 2.184
_diffrn_standards_decay_% 0
_diffrn_standards_interval_count 0
_diffrn_standards_interval_time 0
_diffrn_standards_number 0
_exptl_absorpt_coefficient_mu 0.086
_exptl_absorpt_correction_T_max 1
_exptl_absorpt_correction_T_min 0.7810
_exptl_absorpt_correction_type multi-scan
_exptl_absorpt_process_details crystalclear
_exptl_crystal_density_diffrn 1.326
_exptl_crystal_F_000 384
_exptl_crystal_size_max 0.200
_exptl_crystal_size_mid 0.180
_exptl_crystal_size_min 0.120
_refine_diff_density_max 0.305
_refine_diff_density_min -0.354
_refine_diff_density_rms 0.083
_refine_ls_extinction_method none
_refine_ls_goodness_of_fit_ref 1.030
_refine_ls_hydrogen_treatment constr
_refine_ls_matrix_type full
_refine_ls_number_parameters 253
_refine_ls_number_reflns 4356
_refine_ls_number_restraints 0
_refine_ls_restrained_S_all 1.030
_refine_ls_R_factor_all 0.0779
_refine_ls_R_factor_gt 0.0563
_refine_ls_shift/su_max 0.002
_refine_ls_shift/su_mean 0.000
_refine_ls_structure_factor_coef Fsqd
_refine_ls_weighting_details 'w=1/[\s^2^(Fo^2^)+(0.0960P)^2^] where P=(Fo^2^+2Fc^2^)/3'
_refine_ls_weighting_scheme calc
_refine_ls_wR_factor_gt 0.1485
_refine_ls_wR_factor_ref 0.1687
_reflns_Friedel_coverage 0.000
_reflns_number_gt 3137
_reflns_number_total 4356
_reflns_threshold_expression 'I > 2\s(I)'
_cod_data_source_file d0ob00389a2.cif
_cod_data_source_block shelxl_CCDC1
_cod_depositor_comments
;
The following automatic conversions were performed:

data item '_exptl_absorpt_correction_type' value 'MULTI-SCAN' was
changed to 'multi-scan' in accordance with the
/home/data/users/saulius/crontab/automatic-downloads/rss-feeds/RSC/lib/dictionaries/cif_core.dic
dictionary named 'cif_core.dic' version 2.4.2 last updated on
2011-04-26.

Automatic conversion script
Id: cif_fix_values 7556 2019-12-06 15:28:31Z antanas 

 Adding full bibliography for 7157449--7157450.cif.
;
_cod_original_cell_volume 917.4(4)
_cod_database_code 7157450
_shelx_shelxl_version_number 2018/3
_shelx_space_group_comment
;
The symmetry employed for this shelxl refinement is uniquely defined
by the following loop, which should always be used as a source of
symmetry information in preference to the above space-group names.
They are only intended as comments.
;
_shelx_estimated_absorpt_t_min 0.983
_shelx_estimated_absorpt_t_max 0.990

loop_
_space_group_symop_operation_xyz
'x, y, z'
'-x, -y, -z'

loop_
_atom_site_label
_atom_site_type_symbol
_atom_site_fract_x
_atom_site_fract_y
_atom_site_fract_z
_atom_site_U_iso_or_equiv
_atom_site_adp_type
_atom_site_occupancy
_atom_site_site_symmetry_order
_atom_site_calc_flag
_atom_site_refinement_flags_posn
_atom_site_refinement_flags_adp
_atom_site_refinement_flags_occupancy
_atom_site_disorder_assembly
_atom_site_disorder_group
O1 O 0.20289(13) 0.37807(12) 0.32505(13) 0.0290(3) Uani 1 1 d . . . . .
O2 O 0.27703(15) -0.08047(14) 0.48622(13) 0.0383(4) Uani 1 1 d . . . . .
O3 O 0.14301(14) 0.11215(13) 0.12538(12) 0.0304(3) Uani 1 1 d . . . . .
C1 C -0.0054(2) 0.2911(2) 0.3953(2) 0.0386(5) Uani 1 1 d . . . . .
H1A H -0.041544 0.363841 0.368509 0.046 Uiso 1 1 calc R U . . .
H1B H -0.062795 0.226093 0.432816 0.046 Uiso 1 1 calc R U . . .
C2 C 0.1248(2) 0.28043(18) 0.38022(18) 0.0277(4) Uani 1 1 d . . . . .
C3 C 0.1943(2) 0.17752(18) 0.42741(18) 0.0272(4) Uani 1 1 d . . . . .
H3 H 0.163479 0.146807 0.503461 0.033 Uiso 1 1 calc R U . . .
C4 C 0.35925(19) 0.19667(18) 0.43900(17) 0.0258(4) Uani 1 1 d . . . . .
H4 H 0.423765 0.182064 0.521535 0.031 Uiso 1 1 calc R U . . .
C5 C 0.4341(2) 0.31190(17) 0.38413(16) 0.0246(4) Uani 1 1 d . . . . .
C6 C 0.5862(2) 0.34085(18) 0.38598(18) 0.0281(4) Uani 1 1 d . . . . .
H6 H 0.643939 0.286465 0.423850 0.034 Uiso 1 1 calc R U . . .
C7 C 0.6543(2) 0.44791(19) 0.33332(19) 0.0305(4) Uani 1 1 d . . . . .
H7 H 0.758306 0.467798 0.336537 0.037 Uiso 1 1 calc R U . . .
C8 C 0.5692(2) 0.52529(18) 0.27617(18) 0.0307(4) Uani 1 1 d . . . . .
H8 H 0.614709 0.597366 0.238475 0.037 Uiso 1 1 calc R U . . .
C9 C 0.4178(2) 0.49872(19) 0.27331(18) 0.0283(4) Uani 1 1 d . . . . .
H9 H 0.359751 0.552335 0.234409 0.034 Uiso 1 1 calc R U . . .
C10 C 0.35296(18) 0.39271(17) 0.32813(17) 0.0239(4) Uani 1 1 d . . . . .
C11 C 0.23309(19) 0.06351(18) 0.33657(17) 0.0250(4) Uani 1 1 d . . . . .
C12 C 0.2040(2) -0.07462(19) 0.37638(18) 0.0275(4) Uani 1 1 d . . . . .
C13 C 0.0800(2) -0.20267(18) 0.27733(18) 0.0264(4) Uani 1 1 d . . . . .
C14 C 0.0903(2) -0.33954(19) 0.27242(18) 0.0291(4) Uani 1 1 d . . . . .
H14 H 0.172641 -0.350706 0.336206 0.035 Uiso 1 1 calc R U . . .
C15 C -0.0188(2) -0.4585(2) 0.17525(19) 0.0323(4) Uani 1 1 d . . . . .
H15 H -0.010202 -0.550913 0.170805 0.039 Uiso 1 1 calc R U . . .
C16 C -0.1406(2) -0.4423(2) 0.0845(2) 0.0360(5) Uani 1 1 d . . . . .
H16 H -0.215451 -0.524043 0.017641 0.043 Uiso 1 1 calc R U . . .
C17 C -0.1543(2) -0.3089(2) 0.0900(2) 0.0386(5) Uani 1 1 d . . . . .
H17 H -0.239078 -0.299207 0.027856 0.046 Uiso 1 1 calc R U . . .
C18 C -0.0447(2) -0.1887(2) 0.1862(2) 0.0329(4) Uani 1 1 d . . . . .
H18 H -0.054502 -0.096759 0.190087 0.040 Uiso 1 1 calc R U . . .
C19 C 0.21619(18) 0.05174(17) 0.19000(17) 0.0238(4) Uani 1 1 d . . . . .
C20 C 0.29858(19) -0.03632(17) 0.12974(17) 0.0247(4) Uani 1 1 d . . . . .
C21 C 0.2448(2) -0.09929(18) -0.00971(18) 0.0299(4) Uani 1 1 d . . . . .
H21 H 0.155896 -0.087946 -0.064195 0.036 Uiso 1 1 calc R U . . .
C22 C 0.3220(2) -0.1784(2) -0.0680(2) 0.0362(5) Uani 1 1 d . . . . .
H22 H 0.285744 -0.220965 -0.162815 0.043 Uiso 1 1 calc R U . . .
C23 C 0.4508(2) -0.1959(2) 0.0102(2) 0.0395(5) Uani 1 1 d . . . . .
H23 H 0.502599 -0.250378 -0.030947 0.047 Uiso 1 1 calc R U . . .
C24 C 0.5052(2) -0.1340(2) 0.1490(2) 0.0356(5) Uani 1 1 d . . . . .
H24 H 0.594172 -0.146048 0.202544 0.043 Uiso 1 1 calc R U . . .
C25 C 0.4292(2) -0.05457(19) 0.20920(19) 0.0291(4) Uani 1 1 d . . . . .
H25 H 0.465693 -0.012722 0.304103 0.035 Uiso 1 1 calc R U . . .

loop_
_atom_site_aniso_label
_atom_site_aniso_U_11
_atom_site_aniso_U_22
_atom_site_aniso_U_33
_atom_site_aniso_U_23
_atom_site_aniso_U_13
_atom_site_aniso_U_12
O1 0.0272(7) 0.0285(7) 0.0363(7) 0.0129(6) 0.0117(5) 0.0129(5)
O2 0.0461(8) 0.0336(7) 0.0293(7) 0.0140(6) 0.0030(6) 0.0085(6)
O3 0.0372(7) 0.0286(7) 0.0254(7) 0.0096(5) 0.0047(5) 0.0143(6)
C1 0.0364(11) 0.0455(12) 0.0427(12) 0.0176(10) 0.0182(9) 0.0186(9)
C2 0.0295(9) 0.0266(9) 0.0259(9) 0.0058(7) 0.0083(7) 0.0092(7)
C3 0.0310(9) 0.0290(9) 0.0237(9) 0.0081(7) 0.0106(7) 0.0108(8)
C4 0.0295(9) 0.0245(9) 0.0215(8) 0.0062(7) 0.0045(7) 0.0094(7)
C5 0.0301(9) 0.0207(8) 0.0191(8) 0.0008(7) 0.0049(7) 0.0080(7)
C6 0.0298(9) 0.0260(9) 0.0256(9) 0.0012(7) 0.0050(7) 0.0121(7)
C7 0.0265(9) 0.0302(9) 0.0307(10) -0.0003(8) 0.0109(7) 0.0075(7)
C8 0.0384(11) 0.0234(9) 0.0312(10) 0.0061(8) 0.0159(8) 0.0083(8)
C9 0.0339(10) 0.0251(9) 0.0273(9) 0.0066(7) 0.0097(7) 0.0126(7)
C10 0.0238(9) 0.0213(8) 0.0235(8) 0.0029(7) 0.0053(7) 0.0068(7)
C11 0.0277(9) 0.0240(9) 0.0231(9) 0.0071(7) 0.0068(7) 0.0092(7)
C12 0.0294(9) 0.0293(9) 0.0264(9) 0.0120(7) 0.0088(7) 0.0109(7)
C13 0.0276(9) 0.0276(9) 0.0279(9) 0.0129(7) 0.0119(7) 0.0087(7)
C14 0.0317(10) 0.0307(9) 0.0278(9) 0.0112(8) 0.0092(8) 0.0132(8)
C15 0.0380(10) 0.0290(9) 0.0316(10) 0.0105(8) 0.0126(8) 0.0110(8)
C16 0.0328(10) 0.0369(11) 0.0311(10) 0.0115(8) 0.0067(8) 0.0018(8)
C17 0.0263(10) 0.0427(11) 0.0430(12) 0.0239(10) 0.0031(8) 0.0047(8)
C18 0.0271(9) 0.0304(10) 0.0441(12) 0.0202(9) 0.0088(8) 0.0095(8)
C19 0.0244(8) 0.0184(8) 0.0232(8) 0.0043(7) 0.0033(7) 0.0037(7)
C20 0.0268(9) 0.0189(8) 0.0264(9) 0.0058(7) 0.0088(7) 0.0046(7)
C21 0.0307(9) 0.0250(9) 0.0282(10) 0.0044(7) 0.0064(7) 0.0049(7)
C22 0.0400(11) 0.0304(10) 0.0321(10) -0.0006(8) 0.0131(9) 0.0068(8)
C23 0.0397(11) 0.0267(10) 0.0520(13) 0.0024(9) 0.0217(10) 0.0102(8)
C24 0.0304(10) 0.0320(10) 0.0456(12) 0.0112(9) 0.0108(9) 0.0131(8)
C25 0.0302(9) 0.0268(9) 0.0295(9) 0.0091(7) 0.0082(7) 0.0087(7)

loop_
_atom_type_symbol
_atom_type_description
_atom_type_scat_dispersion_real
_atom_type_scat_dispersion_imag
_atom_type_scat_source
C C 0.0033 0.0016 'International Tables Vol C Tables 4.2.6.8 and 6.1.1.4'
H H 0.0000 0.0000 'International Tables Vol C Tables 4.2.6.8 and 6.1.1.4'
O O 0.0106 0.0060 'International Tables Vol C Tables 4.2.6.8 and 6.1.1.4'

loop_
_geom_angle_atom_site_label_1
_geom_angle_atom_site_label_2
_geom_angle_atom_site_label_3
_geom_angle
_geom_angle_site_symmetry_1
_geom_angle_site_symmetry_3
_geom_angle_publ_flag
C2 O1 C10 121.29(13) . . ?
C2 C1 H1A 120.0 . . ?
C2 C1 H1B 120.0 . . ?
H1A C1 H1B 120.0 . . ?
C1 C2 O1 117.26(16) . . ?
C1 C2 C3 123.50(17) . . ?
O1 C2 C3 119.10(14) . . ?
C2 C3 C4 119.86(14) . . ?
C2 C3 C11 124.75(15) . . ?
C4 C3 C11 60.49(11) . . ?
C2 C3 H3 113.8 . . ?
C4 C3 H3 113.8 . . ?
C11 C3 H3 113.8 . . ?
C5 C4 C3 115.08(14) . . ?
C5 C4 C11 116.96(14) . . ?
C3 C4 C11 60.95(11) . . ?
C5 C4 H4 117.3 . . ?
C3 C4 H4 117.3 . . ?
C11 C4 H4 117.3 . . ?
C10 C5 C6 118.14(16) . . ?
C10 C5 C4 120.23(15) . . ?
C6 C5 C4 121.63(15) . . ?
C7 C6 C5 121.03(16) . . ?
C7 C6 H6 119.5 . . ?
C5 C6 H6 119.5 . . ?
C8 C7 C6 119.39(16) . . ?
C8 C7 H7 120.3 . . ?
C6 C7 H7 120.3 . . ?
C7 C8 C9 120.67(16) . . ?
C7 C8 H8 119.7 . . ?
C9 C8 H8 119.7 . . ?
C10 C9 C8 118.92(16) . . ?
C10 C9 H9 120.5 . . ?
C8 C9 H9 120.5 . . ?
C5 C10 C9 121.84(16) . . ?
C5 C10 O1 123.60(15) . . ?
C9 C10 O1 114.54(15) . . ?
C12 C11 C19 116.49(15) . . ?
C12 C11 C4 117.27(15) . . ?
C19 C11 C4 116.30(14) . . ?
C12 C11 C3 112.03(14) . . ?
C19 C11 C3 123.77(15) . . ?
C4 C11 C3 58.56(11) . . ?
O2 C12 C13 121.68(16) . . ?
O2 C12 C11 121.39(16) . . ?
C13 C12 C11 116.92(15) . . ?
C18 C13 C14 119.12(17) . . ?
C18 C13 C12 121.15(16) . . ?
C14 C13 C12 119.71(16) . . ?
C15 C14 C13 120.33(17) . . ?
C15 C14 H14 119.8 . . ?
C13 C14 H14 119.8 . . ?
C14 C15 C16 119.70(18) . . ?
C14 C15 H15 120.1 . . ?
C16 C15 H15 120.1 . . ?
C17 C16 C15 120.67(19) . . ?
C17 C16 H16 119.7 . . ?
C15 C16 H16 119.7 . . ?
C16 C17 C18 120.09(18) . . ?
C16 C17 H17 120.0 . . ?
C18 C17 H17 120.0 . . ?
C17 C18 C13 120.05(18) . . ?
C17 C18 H18 120.0 . . ?
C13 C18 H18 120.0 . . ?
O3 C19 C20 122.08(16) . . ?
O3 C19 C11 122.37(16) . . ?
C20 C19 C11 115.53(15) . . ?
C21 C20 C25 119.70(16) . . ?
C21 C20 C19 118.75(16) . . ?
C25 C20 C19 121.54(16) . . ?
C22 C21 C20 119.63(18) . . ?
C22 C21 H21 120.2 . . ?
C20 C21 H21 120.2 . . ?
C23 C22 C21 120.63(19) . . ?
C23 C22 H22 119.7 . . ?
C21 C22 H22 119.7 . . ?
C22 C23 C24 120.29(18) . . ?
C22 C23 H23 119.9 . . ?
C24 C23 H23 119.9 . . ?
C25 C24 C23 119.88(19) . . ?
C25 C24 H24 120.1 . . ?
C23 C24 H24 120.1 . . ?
C24 C25 C20 119.88(18) . . ?
C24 C25 H25 120.1 . . ?
C20 C25 H25 120.1 . . ?

loop_
_geom_bond_atom_site_label_1
_geom_bond_atom_site_label_2
_geom_bond_distance
_geom_bond_site_symmetry_2
_geom_bond_publ_flag
O1 C2 1.381(2) . ?
O1 C10 1.3926(19) . ?
O2 C12 1.223(2) . ?
O3 C19 1.216(2) . ?
C1 C2 1.323(2) . ?
C1 H1A 0.9500 . ?
C1 H1B 0.9500 . ?
C2 C3 1.473(2) . ?
C3 C4 1.506(2) . ?
C3 C11 1.543(2) . ?
C3 H3 1.0000 . ?
C4 C5 1.488(2) . ?
C4 C11 1.536(2) . ?
C4 H4 1.0000 . ?
C5 C10 1.383(2) . ?
C5 C6 1.397(2) . ?
C6 C7 1.389(3) . ?
C6 H6 0.9500 . ?
C7 C8 1.383(3) . ?
C7 H7 0.9500 . ?
C8 C9 1.389(2) . ?
C8 H8 0.9500 . ?
C9 C10 1.386(2) . ?
C9 H9 0.9500 . ?
C11 C12 1.504(2) . ?
C11 C19 1.505(2) . ?
C12 C13 1.489(3) . ?
C13 C18 1.394(2) . ?
C13 C14 1.400(2) . ?
C14 C15 1.382(3) . ?
C14 H14 0.9500 . ?
C15 C16 1.383(3) . ?
C15 H15 0.9500 . ?
C16 C17 1.376(3) . ?
C16 H16 0.9500 . ?
C17 C18 1.387(3) . ?
C17 H17 0.9500 . ?
C18 H18 0.9500 . ?
C19 C20 1.494(2) . ?
C20 C21 1.398(2) . ?
C20 C25 1.400(2) . ?
C21 C22 1.387(3) . ?
C21 H21 0.9500 . ?
C22 C23 1.378(3) . ?
C22 H22 0.9500 . ?
C23 C24 1.390(3) . ?
C23 H23 0.9500 . ?
C24 C25 1.390(3) . ?
C24 H24 0.9500 . ?
C25 H25 0.9500 . ?

loop_
_geom_hbond_atom_site_label_D
_geom_hbond_atom_site_label_H
_geom_hbond_atom_site_label_A
_geom_hbond_distance_DH
_geom_hbond_distance_HA
_geom_hbond_distance_DA
_geom_hbond_angle_DHA
_geom_hbond_site_symmetry_A
_geom_hbond_publ_flag
C1 H1B O2 0.95 2.61 3.533(3) 164.1 2_556 yes

loop_
_geom_torsion_atom_site_label_1
_geom_torsion_atom_site_label_2
_geom_torsion_atom_site_label_3
_geom_torsion_atom_site_label_4
_geom_torsion
_geom_torsion_site_symmetry_1
_geom_torsion_site_symmetry_2
_geom_torsion_site_symmetry_3
_geom_torsion_site_symmetry_4
_geom_torsion_publ_flag
C10 O1 C2 C1 167.98(16) . . . . ?
C10 O1 C2 C3 -7.9(2) . . . . ?
C1 C2 C3 C4 -164.37(17) . . . . ?
O1 C2 C3 C4 11.2(2) . . . . ?
C1 C2 C3 C11 122.7(2) . . . . ?
O1 C2 C3 C11 -61.7(2) . . . . ?
C2 C3 C4 C5 -7.3(2) . . . . ?
C11 C3 C4 C5 108.22(16) . . . . ?
C2 C3 C4 C11 -115.48(18) . . . . ?
C3 C4 C5 C10 0.2(2) . . . . ?
C11 C4 C5 C10 68.9(2) . . . . ?
C3 C4 C5 C6 -179.06(15) . . . . ?
C11 C4 C5 C6 -110.37(18) . . . . ?
C10 C5 C6 C7 0.1(2) . . . . ?
C4 C5 C6 C7 179.42(15) . . . . ?
C5 C6 C7 C8 -1.1(3) . . . . ?
C6 C7 C8 C9 1.2(3) . . . . ?
C7 C8 C9 C10 -0.3(3) . . . . ?
C6 C5 C10 C9 0.8(2) . . . . ?
C4 C5 C10 C9 -178.52(15) . . . . ?
C6 C5 C10 O1 -177.39(14) . . . . ?
C4 C5 C10 O1 3.3(2) . . . . ?
C8 C9 C10 C5 -0.7(3) . . . . ?
C8 C9 C10 O1 177.64(14) . . . . ?
C2 O1 C10 C5 0.6(2) . . . . ?
C2 O1 C10 C9 -177.70(15) . . . . ?
C5 C4 C11 C12 154.50(15) . . . . ?
C3 C4 C11 C12 -100.34(16) . . . . ?
C5 C4 C11 C19 10.0(2) . . . . ?
C3 C4 C11 C19 115.12(17) . . . . ?
C5 C4 C11 C3 -105.16(16) . . . . ?
C2 C3 C11 C12 -142.94(17) . . . . ?
C4 C3 C11 C12 109.38(16) . . . . ?
C2 C3 C11 C19 5.2(3) . . . . ?
C4 C3 C11 C19 -102.47(17) . . . . ?
C2 C3 C11 C4 107.68(18) . . . . ?
C19 C11 C12 O2 144.99(17) . . . . ?
C4 C11 C12 O2 0.5(2) . . . . ?
C3 C11 C12 O2 -64.4(2) . . . . ?
C19 C11 C12 C13 -36.4(2) . . . . ?
C4 C11 C12 C13 179.14(14) . . . . ?
C3 C11 C12 C13 114.26(17) . . . . ?
O2 C12 C13 C18 150.35(19) . . . . ?
C11 C12 C13 C18 -28.3(2) . . . . ?
O2 C12 C13 C14 -31.5(3) . . . . ?
C11 C12 C13 C14 149.87(16) . . . . ?
C18 C13 C14 C15 2.4(3) . . . . ?
C12 C13 C14 C15 -175.78(16) . . . . ?
C13 C14 C15 C16 -1.5(3) . . . . ?
C14 C15 C16 C17 -0.1(3) . . . . ?
C15 C16 C17 C18 0.7(3) . . . . ?
C16 C17 C18 C13 0.2(3) . . . . ?
C14 C13 C18 C17 -1.7(3) . . . . ?
C12 C13 C18 C17 176.43(17) . . . . ?
C12 C11 C19 O3 132.00(17) . . . . ?
C4 C11 C19 O3 -83.2(2) . . . . ?
C3 C11 C19 O3 -14.9(2) . . . . ?
C12 C11 C19 C20 -49.4(2) . . . . ?
C4 C11 C19 C20 95.38(18) . . . . ?
C3 C11 C19 C20 163.69(15) . . . . ?
O3 C19 C20 C21 -26.3(2) . . . . ?
C11 C19 C20 C21 155.18(15) . . . . ?
O3 C19 C20 C25 152.52(16) . . . . ?
C11 C19 C20 C25 -26.0(2) . . . . ?
C25 C20 C21 C22 -0.4(3) . . . . ?
C19 C20 C21 C22 178.37(15) . . . . ?
C20 C21 C22 C23 0.2(3) . . . . ?
C21 C22 C23 C24 -0.1(3) . . . . ?
C22 C23 C24 C25 0.2(3) . . . . ?
C23 C24 C25 C20 -0.4(3) . . . . ?
C21 C20 C25 C24 0.5(3) . . . . ?
C19 C20 C25 C24 -178.23(15) . . . . ?
